data_2015687
loop_
_publ_author_name
'K. Ravikumar'
'B. Sridhar'
'D. G. Sathe'
'A. V. Naidu'
'K. D. Sawant'

_publ_section_title
;
 Donepezilium oxalate trihydrate, a therapeutic agent for Alzheimer's
 disease
;
_journal_coeditor_code GA3028
_journal_issue 12
_journal_name_full 'Acta Crystallographica Section C'
_journal_page_first o681
_journal_page_last o683
_journal_paper_doi 10.1107/S0108270106041187
_journal_volume 62
_journal_year 2006
_chemical_formula_iupac 'C24 H30 N O3 + , C2 H O4 - , 3H2 O'
_chemical_formula_moiety 'C24 H30 N O3 + , C2 H O4 - , 3H2 O'
_chemical_formula_sum 'C26 H37 N O10'
_chemical_formula_weight 523.57
_chemical_name_common 'Donepezilium oxalate trihydrate'
_chemical_name_systematic
;
(R,S)-1-benzyl-4[(5,6-dimethoxy-1-oxo-2,3-dihydro-1H-inden-2-yl)methyl]
piperidinium hydrogen oxalate trihydrate
;
_space_group_IT_number 14
_symmetry_cell_setting monoclinic
_symmetry_space_group_name_Hall '-P 2ybc'
_symmetry_space_group_name_H-M 'P 1 21/c 1'
_atom_sites_solution_hydrogens geom
_atom_sites_solution_primary direct
_atom_sites_solution_secondary difmap
_audit_creation_method SHELXL97
_cell_angle_alpha 90.00
_cell_angle_beta 97.7440(10)
_cell_angle_gamma 90.00
_cell_formula_units_Z 4
_cell_length_a 8.5002(5)
_cell_length_b 17.6318(10)
_cell_length_c 18.2158(10)
_cell_measurement_reflns_used 9309
_cell_measurement_temperature 294(2)
_cell_measurement_theta_max 27.21
_cell_measurement_theta_min 2.26
_cell_volume 2705.2(3)
_computing_cell_refinement 'SAINT (Bruker, 2001)'
_computing_data_collection 'SMART (Bruker, 2001)'
_computing_data_reduction SAINT
_computing_molecular_graphics 'SHELXTL/PC (Sheldrick, 1990) and MERCURY (Macrae <i>et al.</i>,  2006)'
_computing_publication_material SHELXL97
_computing_structure_refinement 'SHELXL97 (Sheldrick, 1997)'
_computing_structure_solution 'SHELXS97 (Sheldrick, 1997)'
_diffrn_ambient_temperature 294(2)
_diffrn_measured_fraction_theta_full 1.000
_diffrn_measured_fraction_theta_max 1.000
_diffrn_measurement_device 'Bruker SMART APEX CCD area-detector'
_diffrn_measurement_device_type 'Bruker SMART APEX CCD area-detector'
_diffrn_measurement_method \w
_diffrn_radiation_monochromator graphite
_diffrn_radiation_source 'fine-focus sealed tube'
_diffrn_radiation_type MoK\a
_diffrn_radiation_wavelength 0.71073
_diffrn_reflns_av_R_equivalents 0.0229
_diffrn_reflns_av_sigmaI/netI 0.0177
_diffrn_reflns_limit_h_max 10
_diffrn_reflns_limit_h_min -10
_diffrn_reflns_limit_k_max 20
_diffrn_reflns_limit_k_min -20
_diffrn_reflns_limit_l_max 21
_diffrn_reflns_limit_l_min -21
_diffrn_reflns_number 25718
_diffrn_reflns_theta_full 25.00
_diffrn_reflns_theta_max 25.00
_diffrn_reflns_theta_min 1.61
_diffrn_standards_number 0
_exptl_absorpt_coefficient_mu 0.099
_exptl_absorpt_correction_type none
_exptl_crystal_colour colourless
_exptl_crystal_density_diffrn 1.286
_exptl_crystal_density_method 'not measured'
_exptl_crystal_description block
_exptl_crystal_F_000 1120
_exptl_crystal_size_max 0.23
_exptl_crystal_size_mid 0.12
_exptl_crystal_size_min 0.09
_refine_diff_density_max 0.396
_refine_diff_density_min -0.195
_refine_ls_extinction_method none
_refine_ls_goodness_of_fit_ref 1.011
_refine_ls_hydrogen_treatment mixed
_refine_ls_matrix_type full
_refine_ls_number_parameters 394
_refine_ls_number_reflns 4754
_refine_ls_number_restraints 0
_refine_ls_restrained_S_all 1.011
_refine_ls_R_factor_all 0.0511
_refine_ls_R_factor_gt 0.0430
_refine_ls_shift/su_max 0.000
_refine_ls_shift/su_mean 0.000
_refine_ls_structure_factor_coef Fsqd
_refine_ls_weighting_details 'calc w=1/[\s^2^(Fo^2^)+(0.0612P)^2^+0.8458P] where P=(Fo^2^+2Fc^2^)/3'
_refine_ls_weighting_scheme calc
_refine_ls_wR_factor_gt 0.1144
_refine_ls_wR_factor_ref 0.1216
_reflns_number_gt 4003
_reflns_number_total 4754
_reflns_threshold_expression I>2\s(I)
_cod_data_source_file ga3028.cif
_cod_data_source_block I
_cod_original_sg_symbol_H-M 'P 21/c'
_cod_database_code 2015687
_cod_database_fobs_code 2015687

loop_
_symmetry_equiv_pos_as_xyz
'x, y, z'
'-x, y+1/2, -z+1/2'
'-x, -y, -z'
'x, -y-1/2, z-1/2'

loop_
_atom_site_type_symbol
_atom_site_label
_atom_site_fract_x
_atom_site_fract_y
_atom_site_fract_z
_atom_site_U_iso_or_equiv
_atom_site_adp_type
_atom_site_calc_flag
_atom_site_refinement_flags
_atom_site_occupancy
_atom_site_disorder_assembly
_atom_site_disorder_group
C C1 0.8911(2) 0.44992(10) 0.59049(9) 0.0454(4) Uani d . 1 . .
C C2 0.90724(19) 0.53028(10) 0.58928(9) 0.0457(4) Uani d . 1 . .
C C3 0.8241(2) 0.57287(10) 0.53377(9) 0.0462(4) Uani d . 1 . .
H H3 0.8339 0.6254 0.5335 0.055 Uiso calc R 1 . .
C C4 0.72559(19) 0.53591(9) 0.47822(9) 0.0439(4) Uani d . 1 . .
C C5 0.71080(18) 0.45798(9) 0.47910(9) 0.0431(4) Uani d . 1 . .
C C6 0.79357(19) 0.41371(10) 0.53567(9) 0.0451(4) Uani d . 1 . .
H H6 0.7824 0.3612 0.5358 0.054 Uiso calc R 1 . .
C C7 0.6044(2) 0.43317(10) 0.41435(9) 0.0472(4) Uani d . 1 . .
C C8 0.5430(2) 0.50277(9) 0.37002(9) 0.0479(4) Uani d . 1 . .
H H8 0.4291 0.5074 0.3727 0.058 Uiso calc R 1 . .
C C9 0.6277(2) 0.57040(10) 0.41146(10) 0.0508(4) Uani d . 1 . .
H H9A 0.6949 0.5964 0.3805 0.061 Uiso calc R 1 . .
H H9B 0.5512 0.6062 0.4263 0.061 Uiso calc R 1 . .
C C10 0.5654(2) 0.49422(10) 0.28910(10) 0.0524(4) Uani d . 1 . .
H H10A 0.5544 0.4410 0.2759 0.063 Uiso calc R 1 . .
H H10B 0.6729 0.5093 0.2836 0.063 Uiso calc R 1 . .
C C11 0.4496(2) 0.54024(9) 0.23408(9) 0.0476(4) Uani d . 1 . .
H H11 0.3414 0.5243 0.2398 0.057 Uiso calc R 1 . .
C C12 0.4766(2) 0.52315(10) 0.15519(9) 0.0530(4) Uani d . 1 . .
H H12A 0.5859 0.5348 0.1497 0.064 Uiso calc R 1 . .
H H12B 0.4601 0.4694 0.1457 0.064 Uiso calc R 1 . .
C C13 0.3676(2) 0.56782(9) 0.09831(9) 0.0481(4) Uani d . 1 . .
H H13A 0.3927 0.5564 0.0491 0.058 Uiso calc R 1 . .
H H13B 0.2584 0.5530 0.1004 0.058 Uiso calc R 1 . .
C C14 0.3533(2) 0.67000(10) 0.18939(8) 0.0449(4) Uani d . 1 . .
H H14A 0.2434 0.6585 0.1938 0.054 Uiso calc R 1 . .
H H14B 0.3696 0.7239 0.1983 0.054 Uiso calc R 1 . .
C C15 0.4609(2) 0.62547(9) 0.24723(9) 0.0461(4) Uani d . 1 . .
H H15A 0.4324 0.6367 0.2959 0.055 Uiso calc R 1 . .
H H15B 0.5698 0.6416 0.2466 0.055 Uiso calc R 1 . .
C C16 0.28026(19) 0.69832(10) 0.05737(9) 0.0441(4) Uani d . 1 . .
H H16A 0.1708 0.6830 0.0580 0.053 Uiso calc R 1 . .
H H16B 0.2894 0.7512 0.0722 0.053 Uiso calc R 1 . .
C C17 0.32028(18) 0.69091(9) -0.02005(8) 0.0401(4) Uani d . 1 . .
C C18 0.2275(2) 0.64753(11) -0.07228(10) 0.0536(4) Uani d . 1 . .
H H18 0.1395 0.6220 -0.0593 0.064 Uiso calc R 1 . .
C C19 0.2644(3) 0.64186(12) -0.14359(10) 0.0631(5) Uani d . 1 . .
H H19 0.2016 0.6126 -0.1785 0.076 Uiso calc R 1 . .
C C20 0.3943(3) 0.67958(11) -0.16275(10) 0.0600(5) Uani d . 1 . .
H H20 0.4188 0.6761 -0.2109 0.072 Uiso calc R 1 . .
C C21 0.4879(2) 0.72234(10) -0.11144(10) 0.0548(5) Uani d . 1 . .
H H21 0.5765 0.7471 -0.1246 0.066 Uiso calc R 1 . .
C C22 0.4508(2) 0.72867(9) -0.04025(9) 0.0462(4) Uani d . 1 . .
H H22 0.5136 0.7584 -0.0057 0.055 Uiso calc R 1 . .
C C23 0.9683(3) 0.33462(12) 0.65410(12) 0.0709(6) Uani d . 1 . .
H H23A 0.8595 0.3203 0.6547 0.106 Uiso calc R 1 . .
H H23B 1.0310 0.3175 0.6988 0.106 Uiso calc R 1 . .
H H23C 1.0071 0.3119 0.6121 0.106 Uiso calc R 1 . .
C C24 1.0328(3) 0.63899(11) 0.64834(11) 0.0635(5) Uani d . 1 . .
H H24A 1.0675 0.6556 0.6030 0.095 Uiso calc R 1 . .
H H24B 1.1119 0.6516 0.6892 0.095 Uiso calc R 1 . .
H H24C 0.9347 0.6637 0.6544 0.095 Uiso calc R 1 . .
N N1 0.38583(16) 0.65127(7) 0.11266(7) 0.0377(3) Uani d . 1 . .
H H1N 0.489(2) 0.6633(10) 0.1105(9) 0.047(5) Uiso d . 1 . .
O O1 0.56777(17) 0.36806(7) 0.39698(8) 0.0662(4) Uani d . 1 . .
O O2 0.97918(16) 0.41530(7) 0.64921(7) 0.0595(3) Uani d . 1 . .
O O3 1.00949(15) 0.55892(7) 0.64598(7) 0.0583(3) Uani d . 1 . .
C C25 0.8246(2) 0.66591(10) 0.10047(10) 0.0493(4) Uani d . 1 . .
O O4 0.70269(15) 0.68997(9) 0.12309(7) 0.0649(4) Uani d . 1 A .
O O5 0.95164(16) 0.64930(10) 0.13661(8) 0.0750(4) Uani d . 1 A .
C C26 0.8335(4) 0.6778(3) 0.0168(3) 0.0472(9) Uani d P 0.604(4) A 1
O O6 0.8012(5) 0.61519(18) -0.0208(2) 0.0711(9) Uani d P 0.604(4) A 1
H H6A 0.8082 0.6229 -0.0646 0.107 Uiso calc PR 0.604(4) A 1
O O7 0.8669(3) 0.73696(15) -0.00972(14) 0.0685(9) Uani d P 0.604(4) A 1
C C261 0.7870(7) 0.6287(5) 0.0247(5) 0.0574(15) Uani d P 0.396(4) A 2
O O61 0.8572(6) 0.6683(5) -0.0229(4) 0.080(2) Uani d P 0.396(4) A 2
H H61 0.8379 0.6492 -0.0642 0.120 Uiso calc PR 0.396(4) A 2
O O71 0.7009(7) 0.5755(3) 0.0084(3) 0.105(2) Uani d P 0.396(4) A 2
O O1W 0.9973(3) 0.50532(11) 0.20202(11) 0.0860(5) Uani d . 1 . .
H H1W 0.982(4) 0.5495(19) 0.1808(17) 0.110(11) Uiso d . 1 . .
H H2W 1.002(4) 0.5139(18) 0.2439(19) 0.111(11) Uiso d . 1 . .
O O2W 0.6710(2) 0.81085(12) 0.21527(9) 0.0762(4) Uani d . 1 . .
H H3W 0.696(3) 0.7712(16) 0.1938(15) 0.088(9) Uiso d . 1 . .
H H4W 0.601(4) 0.8355(18) 0.1797(18) 0.122(11) Uiso d . 1 . .
O O3W 1.1696(2) 0.38293(14) 0.16047(9) 0.0910(6) Uani d . 1 . .
H H5W 1.123(3) 0.4201(15) 0.1737(14) 0.086(9) Uiso d . 1 . .
H H6W 1.225(4) 0.3627(17) 0.2011(18) 0.112(10) Uiso d . 1 . .

loop_
_atom_site_aniso_label
_atom_site_aniso_U_11
_atom_site_aniso_U_22
_atom_site_aniso_U_33
_atom_site_aniso_U_12
_atom_site_aniso_U_13
_atom_site_aniso_U_23
C1 0.0472(9) 0.0492(9) 0.0397(9) 0.0035(7) 0.0052(7) 0.0040(7)
C2 0.0450(9) 0.0518(10) 0.0404(9) -0.0036(7) 0.0059(7) -0.0019(7)
C3 0.0512(9) 0.0407(9) 0.0467(9) -0.0039(7) 0.0062(7) 0.0003(7)
C4 0.0453(9) 0.0439(9) 0.0430(9) 0.0010(7) 0.0069(7) 0.0031(7)
C5 0.0426(9) 0.0434(9) 0.0433(9) 0.0001(7) 0.0054(7) 0.0020(7)
C6 0.0494(9) 0.0407(9) 0.0450(9) 0.0014(7) 0.0060(7) 0.0036(7)
C7 0.0490(9) 0.0437(10) 0.0476(9) -0.0033(7) 0.0021(7) 0.0036(7)
C8 0.0498(9) 0.0472(10) 0.0452(9) 0.0019(7) 0.0005(7) 0.0037(7)
C9 0.0578(10) 0.0441(9) 0.0488(10) 0.0009(8) 0.0008(8) 0.0042(7)
C10 0.0601(11) 0.0489(10) 0.0485(10) 0.0062(8) 0.0092(8) 0.0029(8)
C11 0.0570(10) 0.0454(9) 0.0394(9) -0.0042(8) 0.0029(7) 0.0013(7)
C12 0.0757(12) 0.0397(9) 0.0420(9) 0.0048(8) 0.0020(8) -0.0010(7)
C13 0.0640(11) 0.0417(9) 0.0372(8) -0.0015(8) 0.0016(7) -0.0032(7)
C14 0.0506(9) 0.0474(9) 0.0365(8) 0.0030(7) 0.0056(7) -0.0050(7)
C15 0.0553(10) 0.0478(9) 0.0341(8) -0.0008(8) 0.0020(7) -0.0032(7)
C16 0.0410(8) 0.0492(9) 0.0416(9) 0.0086(7) 0.0042(7) 0.0040(7)
C17 0.0417(8) 0.0393(8) 0.0384(8) 0.0074(7) 0.0021(6) 0.0046(6)
C18 0.0509(10) 0.0610(11) 0.0475(10) -0.0045(8) 0.0016(8) 0.0025(8)
C19 0.0785(14) 0.0644(12) 0.0434(10) -0.0004(10) -0.0026(9) -0.0063(9)
C20 0.0856(14) 0.0550(11) 0.0417(10) 0.0166(10) 0.0175(9) 0.0070(8)
C21 0.0608(11) 0.0489(10) 0.0577(11) 0.0071(8) 0.0188(9) 0.0153(9)
C22 0.0492(9) 0.0419(9) 0.0468(9) 0.0018(7) 0.0035(7) 0.0052(7)
C23 0.0909(15) 0.0557(12) 0.0609(12) 0.0088(11) -0.0091(11) 0.0124(9)
C24 0.0702(13) 0.0587(12) 0.0590(12) -0.0132(10) -0.0009(9) -0.0091(9)
N1 0.0373(7) 0.0399(7) 0.0354(7) 0.0002(6) 0.0037(5) -0.0002(5)
O1 0.0824(10) 0.0440(7) 0.0648(8) -0.0076(6) -0.0173(7) 0.0054(6)
O2 0.0739(8) 0.0529(7) 0.0468(7) 0.0035(6) -0.0094(6) 0.0067(6)
O3 0.0670(8) 0.0560(8) 0.0479(7) -0.0087(6) -0.0068(6) -0.0015(6)
C25 0.0422(9) 0.0551(10) 0.0503(10) -0.0004(8) 0.0050(8) -0.0012(8)
O4 0.0454(7) 0.0889(10) 0.0616(8) -0.0036(7) 0.0119(6) -0.0182(7)
O5 0.0496(8) 0.1077(12) 0.0650(9) 0.0047(7) -0.0025(7) 0.0156(8)
C26 0.0356(16) 0.051(3) 0.055(3) 0.0047(17) 0.0059(15) -0.001(2)
O6 0.094(2) 0.0599(19) 0.060(2) -0.0031(18) 0.0115(18) -0.0086(16)
O7 0.0889(18) 0.0596(17) 0.0588(14) -0.0103(13) 0.0167(12) 0.0049(13)
C261 0.053(3) 0.057(5) 0.063(5) 0.007(3) 0.012(3) -0.003(3)
O61 0.063(3) 0.123(7) 0.055(3) -0.018(3) 0.013(2) -0.014(3)
O71 0.159(5) 0.077(3) 0.078(3) -0.039(3) 0.009(3) -0.021(2)
O1W 0.1223(15) 0.0767(12) 0.0575(10) 0.0141(10) 0.0067(10) -0.0002(9)
O2W 0.0811(11) 0.0847(12) 0.0607(9) 0.0070(9) 0.0017(8) -0.0167(9)
O3W 0.0996(13) 0.1195(16) 0.0510(9) 0.0351(12) -0.0001(9) -0.0113(10)

loop_
_atom_type_symbol
_atom_type_description
_atom_type_scat_dispersion_real
_atom_type_scat_dispersion_imag
_atom_type_scat_source
C C 0.0033 0.0016 'International Tables Vol C Tables 4.2.6.8 and 6.1.1.4'
H H 0.0000 0.0000 'International Tables Vol C Tables 4.2.6.8 and 6.1.1.4'
N N 0.0061 0.0033 'International Tables Vol C Tables 4.2.6.8 and 6.1.1.4'
O O 0.0106 0.0060 'International Tables Vol C Tables 4.2.6.8 and 6.1.1.4'

loop_
_geom_angle_atom_site_label_1
_geom_angle_atom_site_label_2
_geom_angle_atom_site_label_3
_geom_angle
_geom_angle_publ_flag
O2 C1 C6 125.33(16) y
O2 C1 C2 114.42(14) ?
C6 C1 C2 120.25(15) ?
O3 C2 C3 124.75(16) y
O3 C2 C1 114.36(15) ?
C3 C2 C1 120.89(15) ?
C2 C3 C4 118.67(16) ?
C2 C3 H3 120.7 ?
C4 C3 H3 120.7 ?
C5 C4 C3 120.44(15) ?
C5 C4 C9 111.72(14) ?
C3 C4 C9 127.83(15) ?
C4 C5 C6 121.65(15) ?
C4 C5 C7 109.74(14) ?
C6 C5 C7 128.59(15) ?
C1 C6 C5 118.10(16) ?
C1 C6 H6 120.9 ?
C5 C6 H6 120.9 ?
O1 C7 C5 127.06(16) ?
O1 C7 C8 124.33(15) ?
C5 C7 C8 108.61(14) ?
C10 C8 C7 110.86(14) ?
C10 C8 C9 116.24(15) y
C7 C8 C9 105.12(13) ?
C10 C8 H8 108.1 ?
C7 C8 H8 108.1 ?
C9 C8 H8 108.1 ?
C4 C9 C8 104.74(14) ?
C4 C9 H9A 110.8 ?
C8 C9 H9A 110.8 ?
C4 C9 H9B 110.8 ?
C8 C9 H9B 110.8 ?
H9A C9 H9B 108.9 ?
C8 C10 C11 115.29(14) y
C8 C10 H10A 108.5 ?
C11 C10 H10A 108.5 ?
C8 C10 H10B 108.5 ?
C11 C10 H10B 108.5 ?
H10A C10 H10B 107.5 ?
C12 C11 C15 109.32(14) ?
C12 C11 C10 110.33(14) ?
C15 C11 C10 113.38(14) ?
C12 C11 H11 107.9 ?
C15 C11 H11 107.9 ?
C10 C11 H11 107.9 ?
C13 C12 C11 112.86(15) ?
C13 C12 H12A 109.0 ?
C11 C12 H12A 109.0 ?
C13 C12 H12B 109.0 ?
C11 C12 H12B 109.0 ?
H12A C12 H12B 107.8 ?
N1 C13 C12 110.61(13) ?
N1 C13 H13A 109.5 ?
C12 C13 H13A 109.5 ?
N1 C13 H13B 109.5 ?
C12 C13 H13B 109.5 ?
H13A C13 H13B 108.1 ?
N1 C14 C15 111.34(13) ?
N1 C14 H14A 109.4 ?
C15 C14 H14A 109.4 ?
N1 C14 H14B 109.4 ?
C15 C14 H14B 109.4 ?
H14A C14 H14B 108.0 ?
C14 C15 C11 112.46(13) ?
C14 C15 H15A 109.1 ?
C11 C15 H15A 109.1 ?
C14 C15 H15B 109.1 ?
C11 C15 H15B 109.1 ?
H15A C15 H15B 107.8 ?
C17 C16 N1 113.01(12) y
C17 C16 H16A 109.0 ?
N1 C16 H16A 109.0 ?
C17 C16 H16B 109.0 ?
N1 C16 H16B 109.0 ?
H16A C16 H16B 107.8 ?
C18 C17 C22 119.11(15) ?
C18 C17 C16 120.96(15) ?
C22 C17 C16 119.93(14) ?
C19 C18 C17 120.42(17) ?
C19 C18 H18 119.8 ?
C17 C18 H18 119.8 ?
C20 C19 C18 119.78(18) ?
C20 C19 H19 120.1 ?
C18 C19 H19 120.1 ?
C21 C20 C19 120.40(17) ?
C21 C20 H20 119.8 ?
C19 C20 H20 119.8 ?
C20 C21 C22 120.06(17) ?
C20 C21 H21 120.0 ?
C22 C21 H21 120.0 ?
C21 C22 C17 120.23(16) ?
C21 C22 H22 119.9 ?
C17 C22 H22 119.9 ?
O2 C23 H23A 109.5 ?
O2 C23 H23B 109.5 ?
H23A C23 H23B 109.5 ?
O2 C23 H23C 109.5 ?
H23A C23 H23C 109.5 ?
H23B C23 H23C 109.5 ?
O3 C24 H24A 109.5 ?
O3 C24 H24B 109.5 ?
H24A C24 H24B 109.5 ?
O3 C24 H24C 109.5 ?
H24A C24 H24C 109.5 ?
H24B C24 H24C 109.5 ?
C14 N1 C13 110.58(12) ?
C14 N1 C16 109.55(12) ?
C13 N1 C16 112.72(12) y
C14 N1 H1N 106.9(11) ?
C13 N1 H1N 107.3(11) ?
C16 N1 H1N 109.6(11) ?
C1 O2 C23 117.46(14) ?
C2 O3 C24 117.68(14) ?
O5 C25 O4 128.32(18) ?
O5 C25 C261 116.6(2) ?
O4 C25 C261 111.5(2) ?
O5 C25 C26 113.88(19) ?
O4 C25 C26 115.75(18) ?
O7 C26 O6 124.6(7) ?
O7 C26 C25 123.9(4) ?
O6 C26 C25 111.5(6) ?
O71 C261 O61 124.3(11) ?
O71 C261 C25 127.4(6) ?
O61 C261 C25 108.1(10) ?
C261 O61 H61 109.5 ?
H1W O1W H2W 104(3) ?
H3W O2W H4W 104(3) ?
H5W O3W H6W 107(3) ?

loop_
_geom_bond_atom_site_label_1
_geom_bond_atom_site_label_2
_geom_bond_distance
_geom_bond_publ_flag
C1 O2 1.364(2) y
C1 C6 1.367(2) ?
C1 C2 1.424(2) ?
C2 O3 1.3548(19) y
C2 C3 1.376(2) ?
C3 C4 1.386(2) ?
C3 H3 0.9300 ?
C4 C5 1.380(2) ?
C4 C9 1.506(2) ?
C5 C6 1.404(2) ?
C5 C7 1.454(2) ?
C6 H6 0.9300 ?
C7 O1 1.220(2) y
C7 C8 1.522(2) ?
C8 C10 1.519(2) y
C8 C9 1.537(2) y
C8 H8 0.9800 ?
C9 H9A 0.9700 ?
C9 H9B 0.9700 ?
C10 C11 1.538(2) y
C10 H10A 0.9700 ?
C10 H10B 0.9700 ?
C11 C12 1.516(2) ?
C11 C15 1.523(2) ?
C11 H11 0.9800 ?
C12 C13 1.514(2) ?
C12 H12A 0.9700 ?
C12 H12B 0.9700 ?
C13 N1 1.499(2) ?
C13 H13A 0.9700 ?
C13 H13B 0.9700 ?
C14 N1 1.4978(19) ?
C14 C15 1.518(2) ?
C14 H14A 0.9700 ?
C14 H14B 0.9700 ?
C15 H15A 0.9700 ?
C15 H15B 0.9700 ?
C16 C17 1.500(2) y
C16 N1 1.5047(19) y
C16 H16A 0.9700 ?
C16 H16B 0.9700 ?
C17 C18 1.382(2) ?
C17 C22 1.385(2) ?
C18 C19 1.381(3) ?
C18 H18 0.9300 ?
C19 C20 1.374(3) ?
C19 H19 0.9300 ?
C20 C21 1.369(3) ?
C20 H20 0.9300 ?
C21 C22 1.380(2) ?
C21 H21 0.9300 ?
C22 H22 0.9300 ?
C23 O2 1.429(2) ?
C23 H23A 0.9600 ?
C23 H23B 0.9600 ?
C23 H23C 0.9600 ?
C24 O3 1.425(2) ?
C24 H24A 0.9600 ?
C24 H24B 0.9600 ?
C24 H24C 0.9600 ?
N1 H1N 0.912(18) ?
C25 O5 1.222(2) ?
C25 O4 1.240(2) ?
C25 C261 1.522(10) ?
C25 C26 1.550(7) ?
C26 O7 1.200(7) ?
C26 O6 1.308(6) ?
O6 H6A 0.8200 ?
C261 O71 1.202(12) ?
C261 O61 1.318(10) ?
O61 H61 0.8200 ?
O1W H1W 0.87(3) ?
O1W H2W 0.77(3) ?
O2W H3W 0.84(3) ?
O2W H4W 0.92(3) ?
O3W H5W 0.82(3) ?
O3W H6W 0.90(3) ?

loop_
_geom_hbond_atom_site_label_D
_geom_hbond_atom_site_label_H
_geom_hbond_atom_site_label_A
_geom_hbond_site_symmetry_A
_geom_hbond_distance_DH
_geom_hbond_distance_HA
_geom_hbond_distance_DA
_geom_hbond_angle_DHA
N1 H1N O4 . 0.912(18) 1.857(19) 2.7601(18) 170.4(16)
O6 H6A O3W 3_765 0.82 1.78 2.590(5) 167.1
O61 H61 O3W 3_765 0.82 1.84 2.644(8) 168.3
O1W H1W O5 . 0.87(3) 1.94(3) 2.809(3) 178(3)
O1W H2W O2 3_766 0.77(3) 2.30(3) 3.033(2) 158(3)
O1W H2W O3 3_766 0.77(3) 2.40(3) 2.999(2) 136(3)
O2W H3W O4 . 0.84(3) 1.93(3) 2.749(2) 163(3)
O2W H4W O1 2_655 0.92(3) 1.95(3) 2.864(2) 168(3)
O3W H5W O1W . 0.82(3) 1.95(3) 2.770(3) 176(3)
O3W H6W O2W 2_745 0.90(3) 1.89(3) 2.783(3) 174(3)
C8 H8 Cg1 3_666 0.98 2.81 3.657(2) 146

loop_
_geom_torsion_atom_site_label_1
_geom_torsion_atom_site_label_2
_geom_torsion_atom_site_label_3
_geom_torsion_atom_site_label_4
_geom_torsion
_geom_torsion_publ_flag
O2 C1 C2 O3 1.0(2) ?
C6 C1 C2 O3 -178.87(15) ?
O2 C1 C2 C3 -179.30(15) ?
C6 C1 C2 C3 0.8(2) ?
O3 C2 C3 C4 178.75(15) ?
C1 C2 C3 C4 -0.9(2) ?
C2 C3 C4 C5 0.4(2) ?
C2 C3 C4 C9 -178.19(16) ?
C3 C4 C5 C6 0.2(2) ?
C9 C4 C5 C6 178.99(15) ?
C3 C4 C5 C7 -178.61(15) ?
C9 C4 C5 C7 0.20(19) ?
O2 C1 C6 C5 179.90(15) ?
C2 C1 C6 C5 -0.2(2) ?
C4 C5 C6 C1 -0.3(2) ?
C7 C5 C6 C1 178.26(16) ?
C4 C5 C7 O1 178.27(18) ?
C6 C5 C7 O1 -0.4(3) ?
C4 C5 C7 C8 -1.87(19) ?
C6 C5 C7 C8 179.45(16) ?
O1 C7 C8 C10 -51.1(2) ?
C5 C7 C8 C10 129.07(15) ?
O1 C7 C8 C9 -177.44(18) ?
C5 C7 C8 C9 2.70(18) ?
C5 C4 C9 C8 1.50(19) ?
C3 C4 C9 C8 -179.80(16) ?
C10 C8 C9 C4 -125.46(16) ?
C7 C8 C9 C4 -2.48(18) ?
C7 C8 C10 C11 154.46(15) ?
C9 C8 C10 C11 -85.6(2) ?
C8 C10 C11 C12 -176.34(15) y
C8 C10 C11 C15 60.7(2) y
C15 C11 C12 C13 -53.7(2) ?
C10 C11 C12 C13 -179.07(15) ?
C11 C12 C13 N1 56.8(2) ?
N1 C14 C15 C11 -55.49(19) ?
C12 C11 C15 C14 52.78(19) ?
C10 C11 C15 C14 176.32(14) ?
N1 C16 C17 C18 103.79(18) ?
N1 C16 C17 C22 -77.04(18) ?
C22 C17 C18 C19 0.1(3) ?
C16 C17 C18 C19 179.24(16) ?
C17 C18 C19 C20 0.0(3) ?
C18 C19 C20 C21 0.4(3) ?
C19 C20 C21 C22 -0.9(3) ?
C20 C21 C22 C17 1.0(3) ?
C18 C17 C22 C21 -0.6(2) ?
C16 C17 C22 C21 -179.75(15) ?
C15 C14 N1 C13 56.89(17) ?
C15 C14 N1 C16 -178.28(13) ?
C12 C13 N1 C14 -57.20(18) ?
C12 C13 N1 C16 179.80(13) ?
C17 C16 N1 C14 172.20(13) ?
C17 C16 N1 C13 -64.22(17) ?
C6 C1 O2 C23 -0.3(3) ?
C2 C1 O2 C23 179.79(16) ?
C3 C2 O3 C24 0.0(2) ?
C1 C2 O3 C24 179.62(15) ?
O5 C25 C26 O7 -87.0(3) ?
O4 C25 C26 O7 78.2(4) ?
C261 C25 C26 O7 170.1(6) ?
O5 C25 C26 O6 92.7(4) ?
O4 C25 C26 O6 -102.2(3) ?
C261 C25 C26 O6 -10.3(4) ?
O5 C25 C261 O71 101.3(6) ?
O4 C25 C261 O71 -59.0(7) ?
C26 C25 C261 O71 -163.7(9) ?
O5 C25 C261 O61 -83.1(6) ?
O4 C25 C261 O61 116.6(4) ?
C26 C25 C261 O61 11.9(4) ?
